data_7236254
loop_
_publ_author_name
'Hosseini-Bab-Anari, Elham'
'Boschin, Andrea'
'Mandai, Toshihiko'
'Masu, Hyuma'
'Moth-Poulsen, Kasper'
'Johansson, Patrik'

_publ_section_title
;
 Fluorine-free salts for aqueous lithium-ion and sodium-ion battery
 electrolytes
;
_journal_issue 88
_journal_name_full 'RSC Advances'
_journal_page_first 85194
_journal_paper_doi 10.1039/C6RA19623C
_journal_volume 6
_journal_year 2016
_chemical_formula_sum 'C10 H28 Li N O9 S2'
_chemical_formula_weight 377.40
_chemical_name_common LiMM4411
_space_group_crystal_system monoclinic
_space_group_IT_number 9
_space_group_name_Hall 'C -2yc'
_space_group_name_H-M_alt 'C 1 c 1'
_atom_sites_solution_hydrogens mixed
_audit_update_record
;
2016-07-12 deposited with the CCDC.
2016-08-30 downloaded from the CCDC.
;
_cell_angle_alpha 90
_cell_angle_beta 122.2871(9)
_cell_angle_gamma 90
_cell_formula_units_Z 4
_cell_length_a 14.4370(12)
_cell_length_b 15.0453(12)
_cell_length_c 9.4300(8)
_cell_measurement_reflns_used 1677
_cell_measurement_temperature 173
_cell_measurement_theta_max 27.3282
_cell_measurement_theta_min 2.5671
_cell_volume 1731.6(2)
_computing_cell_refinement 'SAINT V8.34A (Bruker AXS Inc., 2013)'
_computing_data_collection 'APEX2 (Bruker AXS, 2006)'
_computing_data_reduction 'SAINT V8.34A (Bruker AXS Inc., 2013)'
_computing_molecular_graphics 'XSHEL (Bruker AXS,2002)'
_computing_publication_material 'XCIF (Bruker AXS, 2001)'
_computing_structure_refinement 'SHELXL-2013 (Sheldrick, 2013)'
_computing_structure_solution 'SHELXS-97 (Sheldrick, 1997)'
_diffrn_ambient_temperature 173
_diffrn_detector_area_resol_mean 8.3333
_diffrn_measured_fraction_theta_full 1.000
_diffrn_measured_fraction_theta_max 0.986
_diffrn_measurement_device_type 'Bruker APEXII CCD area detector'
_diffrn_measurement_method 'Phi and Omega scans'
_diffrn_radiation_monochromator graphite
_diffrn_radiation_type MoK\a
_diffrn_radiation_wavelength 0.71073
_diffrn_reflns_av_R_equivalents 0.0274
_diffrn_reflns_av_unetI/netI 0.0382
_diffrn_reflns_limit_h_max 18
_diffrn_reflns_limit_h_min -18
_diffrn_reflns_limit_k_max 19
_diffrn_reflns_limit_k_min -19
_diffrn_reflns_limit_l_max 12
_diffrn_reflns_limit_l_min -8
_diffrn_reflns_number 4912
_diffrn_reflns_theta_full 25.000
_diffrn_reflns_theta_max 27.580
_diffrn_reflns_theta_min 2.149
_diffrn_source 'fine-focus sealed tube'
_exptl_absorpt_coefficient_mu 0.349
_exptl_absorpt_correction_T_max 0.95
_exptl_absorpt_correction_T_min 0.91
_exptl_absorpt_correction_type empirical
_exptl_absorpt_process_details 'SADABS (Sheldrick 1996)'
_exptl_crystal_density_diffrn 1.448
_exptl_crystal_density_method 'not measured'
_exptl_crystal_description prismatic
_exptl_crystal_F_000 808
_exptl_crystal_size_max 0.200
_exptl_crystal_size_mid 0.200
_exptl_crystal_size_min 0.150
_refine_diff_density_max 0.298
_refine_diff_density_min -0.305
_refine_ls_abs_structure_details
;
Flack x determined using 410 quotients [(I+)-(I-)]/[(I+)+(I-)]
(Parsons, Flack and Wagner, Acta Cryst. B69 (2013) 249-259).
;
_refine_ls_abs_structure_Flack 0.13(6)
_refine_ls_extinction_method none
_refine_ls_goodness_of_fit_ref 1.072
_refine_ls_hydrogen_treatment mixed
_refine_ls_matrix_type full
_refine_ls_number_parameters 234
_refine_ls_number_reflns 2432
_refine_ls_number_restraints 2
_refine_ls_restrained_S_all 1.072
_refine_ls_R_factor_all 0.0354
_refine_ls_R_factor_gt 0.0302
_refine_ls_shift/su_max 0.000
_refine_ls_shift/su_mean 0.000
_refine_ls_structure_factor_coef Fsqd
_refine_ls_weighting_details 'w=1/[\s^2^(Fo^2^)+(0.0325P)^2^+0.1489P] where P=(Fo^2^+2Fc^2^)/3'
_refine_ls_weighting_scheme calc
_refine_ls_wR_factor_gt 0.0642
_refine_ls_wR_factor_ref 0.0672
_reflns_number_gt 2252
_reflns_number_total 2432
_reflns_threshold_expression 'I > 2\s(I)'
_cod_data_source_file c6ra19623c2.cif
_cod_data_source_block I
_cod_database_code 7236254

loop_
_space_group_symop_operation_xyz
'x, y, z'
'x, -y, z+1/2'
'x+1/2, y+1/2, z'
'x+1/2, -y+1/2, z+1/2'

loop_
_atom_site_type_symbol
_atom_site_label
_atom_site_fract_x
_atom_site_fract_y
_atom_site_fract_z
_atom_site_U_iso_or_equiv
_atom_site_adp_type
_atom_site_calc_flag
_atom_site_refinement_flags_adp
_atom_site_refinement_flags_posn
_atom_site_occupancy
C C1 0.6624(3) 0.1622(2) 0.6636(4) 0.0224(7) Uani d . . 1
H H1A 0.6119 0.121 0.6695 0.034 Uiso calc U R 1
H H1B 0.7207 0.1285 0.6643 0.034 Uiso calc U R 1
H H1C 0.6222 0.1972 0.5601 0.034 Uiso calc U R 1
C C2 0.7638(3) 0.1685(2) 0.9701(4) 0.0220(7) Uani d . . 1
H H2A 0.8178 0.1281 0.9724 0.033 Uiso calc U R 1
H H2B 0.7072 0.1339 0.9724 0.033 Uiso calc U R 1
H H2C 0.8003 0.2078 1.0682 0.033 Uiso calc U R 1
C C3 0.8021(3) 0.2787(2) 0.8192(4) 0.0174(7) Uani d . . 1
H H3A 0.8617 0.2384 0.8374 0.021 Uiso calc U R 1
H H3B 0.8326 0.3192 0.9169 0.021 Uiso calc U R 1
C C4 0.7656(3) 0.3338(2) 0.6626(4) 0.0245(8) Uani d . . 1
H H4A 0.7029 0.3717 0.6389 0.029 Uiso calc U R 1
H H4B 0.7411 0.2937 0.5655 0.029 Uiso calc U R 1
C C5 0.8598(3) 0.3923(2) 0.6860(4) 0.0214(7) Uani d . . 1
H H5A 0.9259 0.3552 0.7263 0.026 Uiso calc U R 1
H H5B 0.8396 0.4182 0.5766 0.026 Uiso calc U R 1
C C6 0.8857(3) 0.4669(2) 0.8111(4) 0.0189(7) Uani d . . 1
H H6A 0.9108 0.4407 0.9224 0.023 Uiso calc U R 1
H H6B 0.8179 0.501 0.775 0.023 Uiso calc U R 1
C C7 0.6206(3) 0.2810(2) 0.7986(4) 0.0183(7) Uani d . . 1
H H7A 0.5905 0.3186 0.6971 0.022 Uiso calc U R 1
H H7B 0.5609 0.2416 0.7831 0.022 Uiso calc U R 1
C C8 0.6550(3) 0.3406(2) 0.9482(4) 0.0238(7) Uani d . . 1
H H8A 0.7257 0.3693 0.9829 0.029 Uiso calc U R 1
H H8B 0.6654 0.3044 1.0434 0.029 Uiso calc U R 1
C C9 0.5679(3) 0.4124(2) 0.9050(5) 0.0250(8) Uani d . . 1
H H9A 0.4942 0.3853 0.8373 0.03 Uiso calc U R 1
H H9B 0.5766 0.4349 1.0101 0.03 Uiso calc U R 1
C C10 0.5754(3) 0.4901(2) 0.8081(4) 0.0178(7) Uani d . . 1
H H10A 0.5637 0.4679 0.7008 0.021 Uiso calc U R 1
H H10B 0.6501 0.5157 0.8738 0.021 Uiso calc U R 1
H H23 1.213(4) 0.726(3) 1.300(6) 0.042(13) Uiso d . . 1
H H24 1.107(4) 0.764(3) 1.261(6) 0.058(14) Uiso d . . 1
H H22 1.308(4) 0.542(3) 1.403(6) 0.042(13) Uiso d . . 1
H H21 1.295(3) 0.530(2) 1.251(5) 0.031(12) Uiso d . . 1
H H25 0.908(4) 0.291(3) 0.406(6) 0.055(17) Uiso d . . 1
H H26 0.896(4) 0.218(3) 0.452(6) 0.031(12) Uiso d . . 1
Li Li1 1.1226(4) 0.5877(3) 1.2231(7) 0.0184(12) Uani d . . 1
N N1 0.7119(2) 0.22364(15) 0.8124(3) 0.0143(5) Uani d . . 1
O O1 1.02080(18) 0.59363(13) 0.9799(3) 0.0201(5) Uani d . . 1
O O2 0.93815(19) 0.59458(15) 0.6801(3) 0.0237(6) Uani d . . 1
O O3 1.07620(18) 0.48451(15) 0.8500(3) 0.0232(5) Uani d . . 1
O O4 0.49117(19) 0.60090(15) 0.9238(3) 0.0250(5) Uani d . . 1
O O5 0.37055(17) 0.53557(14) 0.6496(3) 0.0220(5) Uani d . . 1
O O6 0.50240(19) 0.64705(13) 0.6855(3) 0.0249(5) Uani d . . 1
O O7 1.2674(2) 0.54847(16) 1.2992(4) 0.0249(6) Uani d . . 1
O O8 1.1507(2) 0.71180(17) 1.2876(3) 0.0254(6) Uani d . . 1
O O9 0.8668(2) 0.2543(2) 0.3869(4) 0.0346(7) Uani d . . 1
S S1 0.98734(6) 0.53997(5) 0.82974(9) 0.01391(16) Uani d . . 1
S S2 0.47792(6) 0.57519(5) 0.76510(9) 0.01566(17) Uani d . . 1

loop_
_atom_site_aniso_label
_atom_site_aniso_U_11
_atom_site_aniso_U_22
_atom_site_aniso_U_33
_atom_site_aniso_U_12
_atom_site_aniso_U_13
_atom_site_aniso_U_23
C1 0.0244(19) 0.0204(16) 0.0235(19) -0.0073(14) 0.0134(16) -0.0062(14)
C2 0.0252(18) 0.0162(15) 0.0212(18) -0.0001(13) 0.0102(16) 0.0044(14)
C3 0.0156(17) 0.0157(14) 0.0220(19) -0.0024(13) 0.0107(15) -0.0022(13)
C4 0.0272(19) 0.0297(18) 0.0157(17) -0.0137(15) 0.0109(16) -0.0030(15)
C5 0.0236(18) 0.0249(16) 0.0189(18) -0.0090(14) 0.0134(16) -0.0034(14)
C6 0.0210(18) 0.0203(16) 0.0206(18) -0.0050(13) 0.0144(16) -0.0023(14)
C7 0.0175(16) 0.0192(15) 0.0208(18) 0.0026(13) 0.0120(14) 0.0049(14)
C8 0.0295(19) 0.0246(17) 0.0181(18) 0.0112(15) 0.0132(16) 0.0029(14)
C9 0.035(2) 0.0245(17) 0.0256(19) 0.0096(15) 0.0228(18) 0.0060(15)
C10 0.0132(16) 0.0201(15) 0.0213(18) -0.0004(12) 0.0102(14) -0.0034(14)
Li1 0.018(3) 0.019(3) 0.019(3) -0.002(2) 0.010(3) -0.001(2)
N1 0.0167(14) 0.0105(11) 0.0178(13) 0.0011(10) 0.0106(11) 0.0022(11)
O1 0.0227(12) 0.0187(11) 0.0159(12) -0.0014(9) 0.0084(10) -0.0049(9)
O2 0.0283(14) 0.0250(13) 0.0140(13) -0.0019(10) 0.0086(12) 0.0048(10)
O3 0.0186(13) 0.0234(12) 0.0289(14) -0.0012(10) 0.0135(12) -0.0084(11)
O4 0.0281(14) 0.0292(12) 0.0179(13) 0.0051(10) 0.0124(11) -0.0046(11)
O5 0.0169(12) 0.0278(12) 0.0179(12) -0.0045(10) 0.0071(10) -0.0002(10)
O6 0.0266(13) 0.0194(11) 0.0298(14) -0.0032(10) 0.0159(12) 0.0024(10)
O7 0.0191(14) 0.0336(14) 0.0208(14) 0.0055(11) 0.0099(13) 0.0002(12)
O8 0.0242(15) 0.0179(12) 0.0295(15) -0.0021(11) 0.0113(13) -0.0030(11)
O9 0.0310(17) 0.0270(15) 0.0364(18) -0.0045(14) 0.0116(15) 0.0074(14)
S1 0.0144(4) 0.0147(4) 0.0130(4) -0.0021(3) 0.0075(3) -0.0011(3)
S2 0.0158(4) 0.0152(4) 0.0160(4) -0.0004(3) 0.0085(3) -0.0004(3)

loop_
_atom_type_symbol
_atom_type_description
_atom_type_scat_dispersion_real
_atom_type_scat_dispersion_imag
_atom_type_scat_source
C C 0.0033 0.0016 'International Tables Vol C Tables 4.2.6.8 and 6.1.1.4'
H H 0.0000 0.0000 'International Tables Vol C Tables 4.2.6.8 and 6.1.1.4'
Li Li -0.0003 0.0001 'International Tables Vol C Tables 4.2.6.8 and 6.1.1.4'
N N 0.0061 0.0033 'International Tables Vol C Tables 4.2.6.8 and 6.1.1.4'
O O 0.0106 0.0060 'International Tables Vol C Tables 4.2.6.8 and 6.1.1.4'
S S 0.1246 0.1234 'International Tables Vol C Tables 4.2.6.8 and 6.1.1.4'

loop_
_geom_angle_atom_site_label_1
_geom_angle_atom_site_label_2
_geom_angle_atom_site_label_3
_geom_angle_site_symmetry_3
_geom_angle
N1 C1 H1A . 109.5
N1 C1 H1B . 109.5
H1A C1 H1B . 109.5
N1 C1 H1C . 109.5
H1A C1 H1C . 109.5
H1B C1 H1C . 109.5
N1 C2 H2A . 109.5
N1 C2 H2B . 109.5
H2A C2 H2B . 109.5
N1 C2 H2C . 109.5
H2A C2 H2C . 109.5
H2B C2 H2C . 109.5
N1 C3 C4 . 114.3(3)
N1 C3 H3A . 108.7
C4 C3 H3A . 108.7
N1 C3 H3B . 108.7
C4 C3 H3B . 108.7
H3A C3 H3B . 107.6
C3 C4 C5 . 110.6(3)
C3 C4 H4A . 109.5
C5 C4 H4A . 109.5
C3 C4 H4B . 109.5
C5 C4 H4B . 109.5
H4A C4 H4B . 108.1
C6 C5 C4 . 111.5(3)
C6 C5 H5A . 109.3
C4 C5 H5A . 109.3
C6 C5 H5B . 109.3
C4 C5 H5B . 109.3
H5A C5 H5B . 108.0
C5 C6 S1 . 112.5(2)
C5 C6 H6A . 109.1
S1 C6 H6A . 109.1
C5 C6 H6B . 109.1
S1 C6 H6B . 109.1
H6A C6 H6B . 107.8
C8 C7 N1 . 114.7(3)
C8 C7 H7A . 108.6
N1 C7 H7A . 108.6
C8 C7 H7B . 108.6
N1 C7 H7B . 108.6
H7A C7 H7B . 107.6
C7 C8 C9 . 110.7(3)
C7 C8 H8A . 109.5
C9 C8 H8A . 109.5
C7 C8 H8B . 109.5
C9 C8 H8B . 109.5
H8A C8 H8B . 108.1
C10 C9 C8 . 112.8(3)
C10 C9 H9A . 109.0
C8 C9 H9A . 109.0
C10 C9 H9B . 109.0
C8 C9 H9B . 109.0
H9A C9 H9B . 107.8
C9 C10 S2 . 112.8(2)
C9 C10 H10A . 109.0
S2 C10 H10A . 109.0
C9 C10 H10B . 109.0
S2 C10 H10B . 109.0
H10A C10 H10B . 107.8
O7 Li1 O8 . 100.2(3)
O7 Li1 O1 . 116.2(3)
O8 Li1 O1 . 103.0(3)
O7 Li1 O3 2_565 105.0(3)
O8 Li1 O3 2_565 114.9(3)
O1 Li1 O3 2_565 116.7(3)
C1 N1 C2 . 108.7(2)
C1 N1 C3 . 110.2(2)
C2 N1 C3 . 107.2(2)
C1 N1 C7 . 108.1(2)
C2 N1 C7 . 110.4(2)
C3 N1 C7 . 112.3(2)
S1 O1 Li1 . 139.4(2)
S1 O3 Li1 2_564 142.6(2)
Li1 O7 H22 . 116.(3)
Li1 O7 H21 . 132.(3)
H22 O7 H21 . 112.(4)
Li1 O8 H23 . 108.(3)
Li1 O8 H24 . 136.(3)
H23 O8 H24 . 108.(4)
H25 O9 H26 . 108.(5)
O2 S1 O3 . 113.09(14)
O2 S1 O1 . 111.38(12)
O3 S1 O1 . 112.06(14)
O2 S1 C6 . 107.89(16)
O3 S1 C6 . 106.48(13)
O1 S1 C6 . 105.41(14)
O4 S2 O6 . 113.33(14)
O4 S2 O5 . 112.27(13)
O6 S2 O5 . 111.66(14)
O4 S2 C10 . 107.63(15)
O6 S2 C10 . 105.64(14)
O5 S2 C10 . 105.71(14)

loop_
_geom_bond_atom_site_label_1
_geom_bond_atom_site_label_2
_geom_bond_site_symmetry_2
_geom_bond_distance
C1 N1 . 1.504(4)
C1 H1A . 0.98
C1 H1B . 0.98
C1 H1C . 0.98
C2 N1 . 1.507(4)
C2 H2A . 0.98
C2 H2B . 0.98
C2 H2C . 0.98
C3 N1 . 1.516(4)
C3 C4 . 1.520(5)
C3 H3A . 0.99
C3 H3B . 0.99
C4 C5 . 1.533(4)
C4 H4A . 0.99
C4 H4B . 0.99
C5 C6 . 1.523(4)
C5 H5A . 0.99
C5 H5B . 0.99
C6 S1 . 1.766(3)
C6 H6A . 0.99
C6 H6B . 0.99
C7 C8 . 1.514(4)
C7 N1 . 1.522(4)
C7 H7A . 0.99
C7 H7B . 0.99
C8 C9 . 1.538(4)
C8 H8A . 0.99
C8 H8B . 0.99
C9 C10 . 1.523(4)
C9 H9A . 0.99
C9 H9B . 0.99
C10 S2 . 1.782(3)
C10 H10A . 0.99
C10 H10B . 0.99
Li1 O7 . 1.906(6)
Li1 O8 . 1.938(6)
Li1 O1 . 1.956(6)
Li1 O3 2_565 1.980(6)
O1 S1 . 1.469(2)
O2 S1 . 1.449(2)
O3 S1 . 1.455(2)
O3 Li1 2_564 1.979(6)
O4 S2 . 1.456(2)
O5 S2 . 1.463(2)
O6 S2 . 1.463(2)
O7 H22 . 0.83(5)
O7 H21 . 0.80(4)
O8 H23 . 0.87(4)
O8 H24 . 0.95(5)
O9 H25 . 0.76(5)
O9 H26 . 0.76(5)
